data_2229188
loop_
_publ_author_name
'Guo, Chang-Bin'
'Lv, Chao'
'Wei, Wei'
'Zhou, Hua'

_publ_section_title
;
 2-(4-Fluorophenyl)-4-(4-methoxyphenyl)-5-(piperidin-1-ylmethyl)thiazole
;
_journal_issue 2
_journal_name_full 'Acta Crystallographica Section E'
_journal_page_first o361
_journal_paper_doi 10.1107/S1600536810054103
_journal_volume 67
_journal_year 2011
_chemical_formula_iupac 'C22 H23 F N2 O S'
_chemical_formula_moiety 'C22 H23 F N2 O S'
_chemical_formula_sum 'C22 H23 F N2 O S'
_chemical_formula_weight 382.48
_chemical_name_systematic
;
2-(4-Fluorophenyl)-4-(4-methoxyphenyl)-5-(piperidin-1-ylmethyl)thiazole
;
_space_group_IT_number 2
_symmetry_cell_setting triclinic
_symmetry_space_group_name_Hall '-P 1'
_symmetry_space_group_name_H-M 'P -1'
_atom_sites_solution_hydrogens geom
_atom_sites_solution_primary direct
_atom_sites_solution_secondary difmap
_audit_creation_method SHELXL-97
_cell_angle_alpha 67.0350(10)
_cell_angle_beta 63.8810(10)
_cell_angle_gamma 60.7680(10)
_cell_formula_units_Z 2
_cell_length_a 10.7565(2)
_cell_length_b 10.8846(2)
_cell_length_c 11.0179(2)
_cell_measurement_reflns_used 7061
_cell_measurement_temperature 296(2)
_cell_measurement_theta_max 27.86
_cell_measurement_theta_min 2.28
_cell_volume 985.16(3)
_computing_cell_refinement '<i>SAINT-Plus</i> (Bruker, 2007)'
_computing_data_collection '<i>APEX2</i> (Bruker, 2007)'
_computing_data_reduction '<i>SAINT-Plus</i> (Bruker, 2007)'
_computing_molecular_graphics '<i>SHELXTL</i> (Sheldrick, 2008)'
_computing_publication_material '<i>SHELXTL</i> (Sheldrick, 2008)'
_computing_structure_refinement '<i>SHELXL97</i> (Sheldrick, 2008)'
_computing_structure_solution '<i>SHELXS97</i> (Sheldrick, 2008)'
_diffrn_ambient_temperature 296(2)
_diffrn_measured_fraction_theta_full 0.996
_diffrn_measured_fraction_theta_max 0.996
_diffrn_measurement_device_type 'Bruker APEXII CCD area-detector'
_diffrn_measurement_method '\f & \w scans'
_diffrn_radiation_monochromator graphite
_diffrn_radiation_source 'fine-focus sealed tube'
_diffrn_radiation_type MoK\a
_diffrn_radiation_wavelength 0.71073
_diffrn_reflns_av_R_equivalents 0.0354
_diffrn_reflns_av_sigmaI/netI 0.0248
_diffrn_reflns_limit_h_max 14
_diffrn_reflns_limit_h_min -14
_diffrn_reflns_limit_k_max 14
_diffrn_reflns_limit_k_min -14
_diffrn_reflns_limit_l_max 14
_diffrn_reflns_limit_l_min -14
_diffrn_reflns_number 26568
_diffrn_reflns_theta_full 27.88
_diffrn_reflns_theta_max 27.88
_diffrn_reflns_theta_min 2.11
_diffrn_standards_number 0
_exptl_absorpt_coefficient_mu 0.187
_exptl_absorpt_correction_T_max 0.7456
_exptl_absorpt_correction_T_min 0.6587
_exptl_absorpt_correction_type multi-scan
_exptl_absorpt_process_details '(<i>SADABS</i>; Bruker, 2007)'
_exptl_crystal_colour colourless
_exptl_crystal_density_diffrn 1.289
_exptl_crystal_density_method 'not measured'
_exptl_crystal_description block
_exptl_crystal_F_000 404
_exptl_crystal_size_max 0.26
_exptl_crystal_size_mid 0.26
_exptl_crystal_size_min 0.24
_refine_diff_density_max 0.158
_refine_diff_density_min -0.221
_refine_ls_extinction_method none
_refine_ls_goodness_of_fit_ref 1.048
_refine_ls_hydrogen_treatment constr
_refine_ls_matrix_type full
_refine_ls_number_parameters 245
_refine_ls_number_reflns 4674
_refine_ls_number_restraints 0
_refine_ls_restrained_S_all 1.048
_refine_ls_R_factor_all 0.0551
_refine_ls_R_factor_gt 0.0403
_refine_ls_shift/su_max 0.001
_refine_ls_shift/su_mean 0.000
_refine_ls_structure_factor_coef Fsqd
_refine_ls_weighting_details 'calc w=1/[\s^2^(Fo^2^)+(0.0511P)^2^+0.1593P] where P=(Fo^2^+2Fc^2^)/3'
_refine_ls_weighting_scheme calc
_refine_ls_wR_factor_gt 0.0999
_refine_ls_wR_factor_ref 0.1098
_reflns_number_gt 3614
_reflns_number_total 4674
_reflns_threshold_expression 'I > 2.0\s(I)'
_cod_data_source_file pv2365.cif
_cod_data_source_block I
_cod_database_code 2229188
_cod_database_fobs_code 2229188

loop_
_symmetry_equiv_pos_as_xyz
'x, y, z'
'-x, -y, -z'

loop_
_atom_site_type_symbol
_atom_site_label
_atom_site_fract_x
_atom_site_fract_y
_atom_site_fract_z
_atom_site_U_iso_or_equiv
_atom_site_adp_type
_atom_site_calc_flag
_atom_site_refinement_flags
_atom_site_occupancy
_atom_site_disorder_assembly
_atom_site_disorder_group
S S1 0.33888(5) 0.75870(4) 0.04214(4) 0.05238(13) Uani d . 1 . .
F F1 0.59060(15) 0.58770(13) -0.56262(10) 0.0869(4) Uani d . 1 . .
O O1 0.17330(14) 1.58657(12) -0.00821(13) 0.0640(3) Uani d . 1 . .
N N1 0.36970(13) 0.98214(12) -0.14604(12) 0.0442(3) Uani d . 1 . .
C C17 0.22778(19) 0.90522(17) 0.24743(15) 0.0535(4) Uani d . 1 . .
H H17A 0.3087 0.8712 0.2844 0.064 Uiso calc R 1 . .
H H17B 0.1614 1.0019 0.2622 0.064 Uiso calc R 1 . .
C C1 0.1157(2) 1.70549(18) -0.1103(2) 0.0711(5) Uani d . 1 . .
H H1A 0.1916 1.7013 -0.1992 0.107 Uiso calc R 1 . .
H H1B 0.0863 1.7941 -0.0869 0.107 Uiso calc R 1 . .
H H1C 0.0302 1.7014 -0.1139 0.107 Uiso calc R 1 . .
C C2 0.20949(16) 1.45111(16) -0.01833(16) 0.0479(3) Uani d . 1 . .
C C3 0.25260(17) 1.33858(17) 0.08932(15) 0.0503(3) Uani d . 1 . .
H H3 0.2557 1.3581 0.1627 0.060 Uiso calc R 1 . .
C C4 0.29100(16) 1.19791(16) 0.08885(15) 0.0471(3) Uani d . 1 . .
H H4 0.3210 1.1236 0.1614 0.056 Uiso calc R 1 . .
C C5 0.28547(15) 1.16533(15) -0.01895(14) 0.0428(3) Uani d . 1 . .
C C6 0.24580(18) 1.27941(16) -0.12758(15) 0.0527(4) Uani d . 1 . .
H H6 0.2446 1.2603 -0.2022 0.063 Uiso calc R 1 . .
C C7 0.20801(19) 1.42074(17) -0.12818(16) 0.0552(4) Uani d . 1 . .
H H7 0.1817 1.4950 -0.2023 0.066 Uiso calc R 1 . .
C C8 0.31552(15) 1.01781(15) -0.01896(14) 0.0431(3) Uani d . 1 . .
C C9 0.38848(16) 0.84914(15) -0.12873(14) 0.0438(3) Uani d . 1 . .
C C10 0.44413(15) 0.77917(15) -0.24329(14) 0.0438(3) Uani d . 1 . .
C C11 0.43754(18) 0.86279(17) -0.37501(15) 0.0524(4) Uani d . 1 . .
H H11 0.3992 0.9629 -0.3906 0.063 Uiso calc R 1 . .
C C12 0.4874(2) 0.79865(19) -0.48320(16) 0.0595(4) Uani d . 1 . .
H H12 0.4839 0.8544 -0.5715 0.071 Uiso calc R 1 . .
C C13 0.5419(2) 0.65120(19) -0.45685(16) 0.0584(4) Uani d . 1 . .
C C14 0.5508(2) 0.56486(18) -0.32943(17) 0.0613(4) Uani d . 1 . .
H H14 0.5890 0.4648 -0.3150 0.074 Uiso calc R 1 . .
C C15 0.50171(18) 0.63000(16) -0.22271(16) 0.0539(4) Uani d . 1 . .
H H15 0.5073 0.5729 -0.1353 0.065 Uiso calc R 1 . .
C C16 0.29129(17) 0.90992(15) 0.09436(14) 0.0470(3) Uani d . 1 . .
N N2 0.14491(14) 0.80983(13) 0.32118(12) 0.0468(3) Uani d . 1 . .
C C18 0.00257(19) 0.87436(18) 0.29190(16) 0.0571(4) Uani d . 1 . .
H H18A 0.0214 0.9003 0.1924 0.068 Uiso calc R 1 . .
H H18B -0.0614 0.9618 0.3268 0.068 Uiso calc R 1 . .
C C19 -0.0763(2) 0.7702(2) 0.35887(19) 0.0665(5) Uani d . 1 . .
H H19A -0.0150 0.6851 0.3199 0.080 Uiso calc R 1 . .
H H19B -0.1707 0.8155 0.3394 0.080 Uiso calc R 1 . .
C C20 -0.1053(2) 0.7259(2) 0.51460(19) 0.0736(5) Uani d . 1 . .
H H20A -0.1780 0.8084 0.5555 0.088 Uiso calc R 1 . .
H H20B -0.1464 0.6517 0.5548 0.088 Uiso calc R 1 . .
C C21 0.0389(2) 0.6692(2) 0.54608(18) 0.0677(5) Uani d . 1 . .
H H21A 0.1047 0.5777 0.5188 0.081 Uiso calc R 1 . .
H H21B 0.0171 0.6521 0.6452 0.081 Uiso calc R 1 . .
C C22 0.11816(19) 0.77385(18) 0.47077(15) 0.0545(4) Uani d . 1 . .
H H22A 0.0575 0.8615 0.5057 0.065 Uiso calc R 1 . .
H H22B 0.2131 0.7310 0.4888 0.065 Uiso calc R 1 . .

loop_
_atom_site_aniso_label
_atom_site_aniso_U_11
_atom_site_aniso_U_22
_atom_site_aniso_U_33
_atom_site_aniso_U_12
_atom_site_aniso_U_13
_atom_site_aniso_U_23
S1 0.0689(3) 0.0436(2) 0.0398(2) -0.02424(18) -0.00998(17) -0.00904(15)
F1 0.1297(10) 0.0886(8) 0.0513(6) -0.0570(7) -0.0035(6) -0.0326(5)
O1 0.0744(8) 0.0491(6) 0.0779(8) -0.0251(6) -0.0247(6) -0.0200(6)
N1 0.0470(7) 0.0405(6) 0.0400(6) -0.0140(5) -0.0111(5) -0.0106(5)
C17 0.0668(10) 0.0557(9) 0.0420(8) -0.0297(8) -0.0106(7) -0.0136(7)
C1 0.0652(11) 0.0448(9) 0.1013(15) -0.0165(8) -0.0290(10) -0.0170(9)
C2 0.0450(8) 0.0455(8) 0.0561(8) -0.0192(6) -0.0107(6) -0.0172(7)
C3 0.0542(9) 0.0615(9) 0.0483(8) -0.0292(7) -0.0146(7) -0.0171(7)
C4 0.0491(8) 0.0509(8) 0.0458(7) -0.0220(7) -0.0186(6) -0.0069(6)
C5 0.0397(7) 0.0436(7) 0.0421(7) -0.0150(6) -0.0086(6) -0.0126(6)
C6 0.0681(10) 0.0468(8) 0.0445(8) -0.0185(7) -0.0199(7) -0.0134(6)
C7 0.0687(10) 0.0442(8) 0.0498(8) -0.0172(7) -0.0239(8) -0.0072(6)
C8 0.0427(7) 0.0434(7) 0.0406(7) -0.0150(6) -0.0111(6) -0.0109(6)
C9 0.0446(7) 0.0411(7) 0.0401(7) -0.0141(6) -0.0106(6) -0.0097(6)
C10 0.0440(7) 0.0438(7) 0.0405(7) -0.0172(6) -0.0083(6) -0.0115(6)
C11 0.0627(9) 0.0457(8) 0.0460(8) -0.0214(7) -0.0145(7) -0.0096(6)
C12 0.0754(11) 0.0637(10) 0.0414(8) -0.0331(9) -0.0155(8) -0.0082(7)
C13 0.0689(10) 0.0670(10) 0.0452(8) -0.0350(9) -0.0023(7) -0.0243(7)
C14 0.0758(11) 0.0476(9) 0.0529(9) -0.0231(8) -0.0083(8) -0.0181(7)
C15 0.0654(10) 0.0451(8) 0.0428(8) -0.0184(7) -0.0124(7) -0.0106(6)
C16 0.0524(8) 0.0456(8) 0.0412(7) -0.0198(7) -0.0102(6) -0.0118(6)
N2 0.0540(7) 0.0492(7) 0.0366(6) -0.0219(6) -0.0106(5) -0.0102(5)
C18 0.0599(9) 0.0585(9) 0.0471(8) -0.0178(8) -0.0179(7) -0.0113(7)
C19 0.0593(10) 0.0815(12) 0.0655(11) -0.0297(9) -0.0174(8) -0.0216(9)
C20 0.0693(12) 0.0880(14) 0.0620(11) -0.0436(10) -0.0075(9) -0.0123(10)
C21 0.0751(12) 0.0708(11) 0.0480(9) -0.0359(10) -0.0140(8) 0.0002(8)
C22 0.0633(9) 0.0591(9) 0.0391(7) -0.0242(8) -0.0135(7) -0.0110(7)

loop_
_atom_type_symbol
_atom_type_description
_atom_type_scat_dispersion_real
_atom_type_scat_dispersion_imag
_atom_type_scat_source
C C 0.0033 0.0016 'International Tables Vol C Tables 4.2.6.8 and 6.1.1.4'
H H 0.0000 0.0000 'International Tables Vol C Tables 4.2.6.8 and 6.1.1.4'
N N 0.0061 0.0033 'International Tables Vol C Tables 4.2.6.8 and 6.1.1.4'
O O 0.0106 0.0060 'International Tables Vol C Tables 4.2.6.8 and 6.1.1.4'
F F 0.0171 0.0103 'International Tables Vol C Tables 4.2.6.8 and 6.1.1.4'
S S 0.1246 0.1234 'International Tables Vol C Tables 4.2.6.8 and 6.1.1.4'

loop_
_geom_angle_atom_site_label_1
_geom_angle_atom_site_label_2
_geom_angle_atom_site_label_3
_geom_angle_site_symmetry_1
_geom_angle_site_symmetry_3
_geom_angle
_geom_angle_publ_flag
C16 S1 C9 . . 89.65(7) ?
C2 O1 C1 . . 117.72(13) ?
C9 N1 C8 . . 110.92(11) ?
N2 C17 C16 . . 111.16(12) ?
N2 C17 H17A . . 109.4 ?
C16 C17 H17A . . 109.4 ?
N2 C17 H17B . . 109.4 ?
C16 C17 H17B . . 109.4 ?
H17A C17 H17B . . 108.0 ?
O1 C1 H1A . . 109.5 ?
O1 C1 H1B . . 109.5 ?
H1A C1 H1B . . 109.5 ?
O1 C1 H1C . . 109.5 ?
H1A C1 H1C . . 109.5 ?
H1B C1 H1C . . 109.5 ?
O1 C2 C7 . . 124.48(14) ?
O1 C2 C3 . . 116.31(13) ?
C7 C2 C3 . . 119.20(14) ?
C4 C3 C2 . . 120.72(13) ?
C4 C3 H3 . . 119.6 ?
C2 C3 H3 . . 119.6 ?
C3 C4 C5 . . 120.99(13) ?
C3 C4 H4 . . 119.5 ?
C5 C4 H4 . . 119.5 ?
C6 C5 C4 . . 117.27(13) ?
C6 C5 C8 . . 119.91(12) ?
C4 C5 C8 . . 122.80(13) ?
C7 C6 C5 . . 121.99(14) ?
C7 C6 H6 . . 119.0 ?
C5 C6 H6 . . 119.0 ?
C2 C7 C6 . . 119.77(14) ?
C2 C7 H7 . . 120.1 ?
C6 C7 H7 . . 120.1 ?
C16 C8 N1 . . 114.69(12) ?
C16 C8 C5 . . 127.01(13) ?
N1 C8 C5 . . 118.26(12) ?
N1 C9 C10 . . 124.09(12) ?
N1 C9 S1 . . 114.71(10) ?
C10 C9 S1 . . 121.19(10) ?
C15 C10 C11 . . 118.52(13) ?
C15 C10 C9 . . 121.36(13) ?
C11 C10 C9 . . 120.11(13) ?
C12 C11 C10 . . 120.77(14) ?
C12 C11 H11 . . 119.6 ?
C10 C11 H11 . . 119.6 ?
C13 C12 C11 . . 118.27(15) ?
C13 C12 H12 . . 120.9 ?
C11 C12 H12 . . 120.9 ?
F1 C13 C14 . . 118.51(15) ?
F1 C13 C12 . . 118.50(15) ?
C14 C13 C12 . . 122.99(14) ?
C13 C14 C15 . . 118.20(15) ?
C13 C14 H14 . . 120.9 ?
C15 C14 H14 . . 120.9 ?
C14 C15 C10 . . 121.25(15) ?
C14 C15 H15 . . 119.4 ?
C10 C15 H15 . . 119.4 ?
C8 C16 C17 . . 131.87(13) ?
C8 C16 S1 . . 110.02(10) ?
C17 C16 S1 . . 118.06(11) ?
C17 N2 C22 . . 111.27(12) ?
C17 N2 C18 . . 111.22(12) ?
C22 N2 C18 . . 110.21(12) ?
N2 C18 C19 . . 110.86(13) ?
N2 C18 H18A . . 109.5 ?
C19 C18 H18A . . 109.5 ?
N2 C18 H18B . . 109.5 ?
C19 C18 H18B . . 109.5 ?
H18A C18 H18B . . 108.1 ?
C18 C19 C20 . . 110.67(15) ?
C18 C19 H19A . . 109.5 ?
C20 C19 H19A . . 109.5 ?
C18 C19 H19B . . 109.5 ?
C20 C19 H19B . . 109.5 ?
H19A C19 H19B . . 108.1 ?
C21 C20 C19 . . 109.97(15) ?
C21 C20 H20A . . 109.7 ?
C19 C20 H20A . . 109.7 ?
C21 C20 H20B . . 109.7 ?
C19 C20 H20B . . 109.7 ?
H20A C20 H20B . . 108.2 ?
C20 C21 C22 . . 111.94(15) ?
C20 C21 H21A . . 109.2 ?
C22 C21 H21A . . 109.2 ?
C20 C21 H21B . . 109.2 ?
C22 C21 H21B . . 109.2 ?
H21A C21 H21B . . 107.9 ?
N2 C22 C21 . . 111.09(13) ?
N2 C22 H22A . . 109.4 ?
C21 C22 H22A . . 109.4 ?
N2 C22 H22B . . 109.4 ?
C21 C22 H22B . . 109.4 ?
H22A C22 H22B . . 108.0 ?

loop_
_geom_bond_atom_site_label_1
_geom_bond_atom_site_label_2
_geom_bond_site_symmetry_2
_geom_bond_distance
_geom_bond_publ_flag
S1 C16 . 1.7201(15) ?
S1 C9 . 1.7264(14) ?
F1 C13 . 1.3593(17) ?
O1 C2 . 1.3665(17) ?
O1 C1 . 1.421(2) ?
N1 C9 . 1.3060(18) ?
N1 C8 . 1.3912(17) ?
C17 N2 . 1.4632(19) ?
C17 C16 . 1.5054(19) ?
C17 H17A . 0.9700 ?
C17 H17B . 0.9700 ?
C1 H1A . 0.9600 ?
C1 H1B . 0.9600 ?
C1 H1C . 0.9600 ?
C2 C7 . 1.382(2) ?
C2 C3 . 1.385(2) ?
C3 C4 . 1.379(2) ?
C3 H3 . 0.9300 ?
C4 C5 . 1.3970(19) ?
C4 H4 . 0.9300 ?
C5 C6 . 1.389(2) ?
C5 C8 . 1.4751(19) ?
C6 C7 . 1.384(2) ?
C6 H6 . 0.9300 ?
C7 H7 . 0.9300 ?
C8 C16 . 1.369(2) ?
C9 C10 . 1.4734(19) ?
C10 C15 . 1.388(2) ?
C10 C11 . 1.392(2) ?
C11 C12 . 1.385(2) ?
C11 H11 . 0.9300 ?
C12 C13 . 1.368(2) ?
C12 H12 . 0.9300 ?
C13 C14 . 1.365(2) ?
C14 C15 . 1.379(2) ?
C14 H14 . 0.9300 ?
C15 H15 . 0.9300 ?
N2 C22 . 1.4634(18) ?
N2 C18 . 1.466(2) ?
C18 C19 . 1.512(2) ?
C18 H18A . 0.9700 ?
C18 H18B . 0.9700 ?
C19 C20 . 1.518(3) ?
C19 H19A . 0.9700 ?
C19 H19B . 0.9700 ?
C20 C21 . 1.510(3) ?
C20 H20A . 0.9700 ?
C20 H20B . 0.9700 ?
C21 C22 . 1.517(2) ?
C21 H21A . 0.9700 ?
C21 H21B . 0.9700 ?
C22 H22A . 0.9700 ?
C22 H22B . 0.9700 ?

loop_
_geom_hbond_atom_site_label_D
_geom_hbond_atom_site_label_H
_geom_hbond_atom_site_label_A
_geom_hbond_site_symmetry_A
_geom_hbond_distance_DH
_geom_hbond_distance_HA
_geom_hbond_distance_DA
_geom_hbond_angle_DHA
_geom_hbond_publ_flag
C1 H1A Cg1~C10-C15~ 1_565 0.96 2.98 3.781(2) 142 yes
C1 H1C Cg2~C2-C7~ 2_585 0.96 2.74 3.595(2) 149 yes

loop_
_geom_torsion_atom_site_label_1
_geom_torsion_atom_site_label_2
_geom_torsion_atom_site_label_3
_geom_torsion_atom_site_label_4
_geom_torsion_site_symmetry_1
_geom_torsion_site_symmetry_2
_geom_torsion_site_symmetry_3
_geom_torsion_site_symmetry_4
_geom_torsion
_geom_torsion_publ_flag
C1 O1 C2 C7 . . . . 6.7(2) ?
C1 O1 C2 C3 . . . . -174.43(14) ?
O1 C2 C3 C4 . . . . 179.86(13) ?
C7 C2 C3 C4 . . . . -1.2(2) ?
C2 C3 C4 C5 . . . . -0.9(2) ?
C3 C4 C5 C6 . . . . 2.5(2) ?
C3 C4 C5 C8 . . . . -175.70(13) ?
C4 C5 C6 C7 . . . . -2.2(2) ?
C8 C5 C6 C7 . . . . 176.13(14) ?
O1 C2 C7 C6 . . . . -179.58(14) ?
C3 C2 C7 C6 . . . . 1.6(2) ?
C5 C6 C7 C2 . . . . 0.1(3) ?
C9 N1 C8 C16 . . . . -1.13(18) ?
C9 N1 C8 C5 . . . . -179.08(12) ?
C6 C5 C8 C16 . . . . -148.99(16) ?
C4 C5 C8 C16 . . . . 29.2(2) ?
C6 C5 C8 N1 . . . . 28.7(2) ?
C4 C5 C8 N1 . . . . -153.12(13) ?
C8 N1 C9 C10 . . . . 179.82(13) ?
C8 N1 C9 S1 . . . . 1.11(16) ?
C16 S1 C9 N1 . . . . -0.66(12) ?
C16 S1 C9 C10 . . . . -179.41(12) ?
N1 C9 C10 C15 . . . . 161.52(15) ?
S1 C9 C10 C15 . . . . -19.8(2) ?
N1 C9 C10 C11 . . . . -19.5(2) ?
S1 C9 C10 C11 . . . . 159.13(12) ?
C15 C10 C11 C12 . . . . 0.0(2) ?
C9 C10 C11 C12 . . . . -179.05(14) ?
C10 C11 C12 C13 . . . . 0.6(3) ?
C11 C12 C13 F1 . . . . 179.83(15) ?
C11 C12 C13 C14 . . . . -0.8(3) ?
F1 C13 C14 C15 . . . . 179.78(15) ?
C12 C13 C14 C15 . . . . 0.4(3) ?
C13 C14 C15 C10 . . . . 0.2(3) ?
C11 C10 C15 C14 . . . . -0.4(2) ?
C9 C10 C15 C14 . . . . 178.63(15) ?
N1 C8 C16 C17 . . . . -176.66(15) ?
C5 C8 C16 C17 . . . . 1.1(3) ?
N1 C8 C16 S1 . . . . 0.64(16) ?
C5 C8 C16 S1 . . . . 178.38(12) ?
N2 C17 C16 C8 . . . . 146.91(16) ?
N2 C17 C16 S1 . . . . -30.21(18) ?
C9 S1 C16 C8 . . . . -0.01(12) ?
C9 S1 C16 C17 . . . . 177.71(13) ?
C16 C17 N2 C22 . . . . 164.61(13) ?
C16 C17 N2 C18 . . . . -72.10(16) ?
C17 N2 C18 C19 . . . . 175.32(13) ?
C22 N2 C18 C19 . . . . -60.79(17) ?
N2 C18 C19 C20 . . . . 58.33(19) ?
C18 C19 C20 C21 . . . . -53.4(2) ?
C19 C20 C21 C22 . . . . 52.2(2) ?
C17 N2 C22 C21 . . . . -177.25(14) ?
C18 N2 C22 C21 . . . . 58.89(17) ?
C20 C21 C22 N2 . . . . -55.4(2) ?

loop_
_cod_related_entry_id
_cod_related_entry_database
_cod_related_entry_code
1 ChemSpider 30656483
